data_4107235
loop_
_publ_author_name
'Wesley A. Hoffert'
'Anthony K. Rapp\'e'
'Matthew P. Shores'

_publ_section_title
;
 Topological and Electronic Influences on Magnetic Exchange Coupling in
 Fe(III) Ethynylbenzene Dendritic Building Blocks
;
_journal_name_full 'Journal of the American Chemical Society'
_journal_page_first 20823
_journal_page_last 20836
_journal_paper_doi 10.1021/ja206735y
_journal_volume 133
_journal_year 2011
_chemical_formula_moiety 'C48 H99 Cl3 Fe3 P12, 2(C F3 O3 S)'
_chemical_formula_sum 'C50 H99 Cl3 F6 Fe3 O6 P12 S2'
_chemical_formula_weight 1619.95
_chemical_name_common 4
_chemical_name_systematic
; 
 compound 4 in the manuscript 
;
_space_group_IT_number 57
_symmetry_cell_setting orthorhombic
_symmetry_space_group_name_Hall '-P 2c 2b'
_symmetry_space_group_name_H-M 'P b c m'
_atom_sites_solution_hydrogens geom
_atom_sites_solution_primary direct
_atom_sites_solution_secondary difmap
_audit_creation_method SHELXL-97
_cell_angle_alpha 90.00
_cell_angle_beta 90.00
_cell_angle_gamma 90.00
_cell_formula_units_Z 4
_cell_length_a 15.5873(6)
_cell_length_b 28.0448(12)
_cell_length_c 21.4267(10)
_cell_measurement_reflns_used 5655
_cell_measurement_temperature 120(2)
_cell_measurement_theta_max 27.67
_cell_measurement_theta_min 2.31
_cell_volume 9366.5(7)
_computing_cell_refinement 'Bruker APEX2 (Bruker, 2009)'
_computing_data_collection 'Bruker APEX2 (Bruker, 2009)'
_computing_data_reduction 'Bruker APEX2 (Bruker, 2009)'
_computing_molecular_graphics 'SHELXTL (Sheldrick, 2008)'
_computing_publication_material 'SHELXTL (Sheldrick, 2008)'
_computing_structure_refinement 'SHELXTL (Sheldrick, 2008)'
_computing_structure_solution 'SHELXTL (Sheldrick, 2008)'
_diffrn_ambient_temperature 120(2)
_diffrn_measured_fraction_theta_full 0.999
_diffrn_measured_fraction_theta_max 0.999
_diffrn_radiation_monochromator graphite
_diffrn_radiation_source 'fine-focus sealed tube'
_diffrn_radiation_type MoK\a
_diffrn_radiation_wavelength 0.71073
_diffrn_reflns_av_R_equivalents 0.0524
_diffrn_reflns_av_sigmaI/netI 0.0455
_diffrn_reflns_limit_h_max 18
_diffrn_reflns_limit_h_min -11
_diffrn_reflns_limit_k_max 21
_diffrn_reflns_limit_k_min -32
_diffrn_reflns_limit_l_max 25
_diffrn_reflns_limit_l_min -25
_diffrn_reflns_number 38361
_diffrn_reflns_theta_full 24.71
_diffrn_reflns_theta_max 24.71
_diffrn_reflns_theta_min 1.45
_exptl_absorpt_coefficient_mu 0.838
_exptl_absorpt_correction_T_max 0.9209
_exptl_absorpt_correction_T_min 0.7412
_exptl_absorpt_correction_type multi-scan
_exptl_absorpt_process_details 'SCALE (Bruker, 2009)'
_exptl_crystal_colour blue
_exptl_crystal_density_diffrn 1.149
_exptl_crystal_description prism
_exptl_crystal_F_000 3368
_exptl_crystal_size_max 0.38
_exptl_crystal_size_mid 0.20
_exptl_crystal_size_min 0.10
_refine_diff_density_max 1.719
_refine_diff_density_min -0.421
_refine_diff_density_rms 0.124
_refine_ls_extinction_method none
_refine_ls_goodness_of_fit_ref 1.054
_refine_ls_hydrogen_treatment constr
_refine_ls_matrix_type full
_refine_ls_number_parameters 409
_refine_ls_number_reflns 8230
_refine_ls_number_restraints 11
_refine_ls_restrained_S_all 1.058
_refine_ls_R_factor_all 0.0749
_refine_ls_R_factor_gt 0.0543
_refine_ls_shift/su_max 0.001
_refine_ls_shift/su_mean 0.000
_refine_ls_structure_factor_coef Fsqd
_refine_ls_weighting_details 'calc w=1/[\s^2^(Fo^2^)+(0.1285P)^2^+0.0000P] where P=(Fo^2^+2Fc^2^)/3'
_refine_ls_weighting_scheme calc
_refine_ls_wR_factor_gt 0.1783
_refine_ls_wR_factor_ref 0.1950
_reflns_number_gt 5857
_reflns_number_total 8230
_reflns_threshold_expression >2sigma(I)
_cod_data_source_file ja206735y_si_004.cif
_cod_data_source_block msn232s
_cod_database_code 4107235

loop_
_symmetry_equiv_pos_as_xyz
'x, y, z'
'-x, -y, z+1/2'
'-x, y+1/2, -z+1/2'
'x, -y+1/2, -z'
'-x, -y, -z'
'x, y, -z-1/2'
'x, -y-1/2, z-1/2'
'-x, y-1/2, z'

loop_
_atom_site_label
_atom_site_type_symbol
_atom_site_fract_x
_atom_site_fract_y
_atom_site_fract_z
_atom_site_U_iso_or_equiv
_atom_site_adp_type
_atom_site_occupancy
_atom_site_symmetry_multiplicity
_atom_site_calc_flag
_atom_site_refinement_flags
_atom_site_disorder_group
Fe1 Fe 0.21255(5) 0.2500 0.0000 0.0178(2) Uani 1 2 d S .
Fe2 Fe 0.77458(4) 0.43522(2) 0.00065(2) 0.01515(19) Uani 1 1 d . .
P1 P 0.21442(8) 0.16968(5) 0.01305(7) 0.0353(4) Uani 1 1 d . .
P2 P 0.21992(10) 0.26691(6) 0.10394(7) 0.0459(4) Uani 1 1 d . .
P3 P 0.87364(7) 0.40825(4) 0.07045(5) 0.0198(3) Uani 1 1 d . .
P4 P 0.69415(8) 0.45075(5) 0.08751(5) 0.0260(3) Uani 1 1 d . .
P5 P 0.67427(7) 0.46025(4) -0.06951(5) 0.0218(3) Uani 1 1 d . .
P6 P 0.84812(7) 0.41023(5) -0.08553(5) 0.0272(3) Uani 1 1 d . .
Cl1 Cl 0.06687(11) 0.2500 0.0000 0.0472(5) Uani 1 2 d S .
Cl2 Cl 0.83560(7) 0.50867(4) 0.00135(5) 0.0300(3) Uani 1 1 d . .
C1 C 0.3339(4) 0.2500 0.0000 0.0197(13) Uani 1 2 d S .
C2 C 0.4113(4) 0.2500 0.0000 0.0245(15) Uani 1 2 d S .
C3 C 0.5033(4) 0.2500 0.0000 0.0280(16) Uani 1 2 d S .
C4 C 0.5486(3) 0.29256(18) -0.0013(2) 0.0314(12) Uani 1 1 d . .
H4 H 0.5181 0.3219 -0.0026 0.038 Uiso 1 1 calc R .
C5 C 0.6385(3) 0.29326(17) -0.0006(2) 0.0307(12) Uani 1 1 d . .
C6 C 0.6822(4) 0.2500 0.0000 0.0349(18) Uani 1 2 d S .
H6 H 0.7431 0.2500 0.0000 0.042 Uiso 1 2 calc SR .
C7 C 0.6840(3) 0.33747(18) -0.0007(2) 0.0302(11) Uani 1 1 d . .
C8 C 0.7214(3) 0.37562(16) 0.00048(18) 0.0189(10) Uani 1 1 d . .
C9 C 0.1239(4) 0.2573(2) 0.1495(3) 0.0613(19) Uani 1 1 d . .
H9A H 0.1320 0.2704 0.1915 0.092 Uiso 1 1 calc R .
H9B H 0.1123 0.2230 0.1524 0.092 Uiso 1 1 calc R .
H9C H 0.0753 0.2732 0.1293 0.092 Uiso 1 1 calc R .
C10 C 0.3015(5) 0.2380(3) 0.1514(3) 0.084(2) Uani 1 1 d . .
H10A H 0.3570 0.2399 0.1301 0.127 Uiso 1 1 calc R .
H10B H 0.2861 0.2044 0.1576 0.127 Uiso 1 1 calc R .
H10C H 0.3053 0.2540 0.1919 0.127 Uiso 1 1 calc R .
C11 C 0.1347(4) 0.14166(19) 0.0623(3) 0.0528(16) Uani 1 1 d . .
H11A H 0.1305 0.1077 0.0518 0.079 Uiso 1 1 calc R .
H11B H 0.0790 0.1570 0.0557 0.079 Uiso 1 1 calc R .
H11C H 0.1515 0.1451 0.1062 0.079 Uiso 1 1 calc R .
C12 C 0.3117(4) 0.1402(2) 0.0334(3) 0.0571(17) Uani 1 1 d . .
H12A H 0.3285 0.1493 0.0758 0.086 Uiso 1 1 calc R .
H12B H 0.3570 0.1495 0.0041 0.086 Uiso 1 1 calc R .
H12C H 0.3032 0.1057 0.0314 0.086 Uiso 1 1 calc R .
C13 C 0.1928(4) 0.1450(2) -0.0687(3) 0.0559(17) Uani 1 1 d . .
H13A H 0.2068 0.1106 -0.0701 0.067 Uiso 1 1 calc R .
H13B H 0.1314 0.1490 -0.0793 0.067 Uiso 1 1 calc R .
C14 C 0.2455(5) 0.1708(2) -0.1131(3) 0.0633(19) Uani 1 1 d . .
H14A H 0.2328 0.1602 -0.1562 0.076 Uiso 1 1 calc R .
H14B H 0.3071 0.1652 -0.1046 0.076 Uiso 1 1 calc R .
C15 C 0.5871(3) 0.4254(2) 0.0937(3) 0.0533(16) Uani 1 1 d . .
H15A H 0.5646 0.4310 0.1357 0.080 Uiso 1 1 calc R .
H15B H 0.5898 0.3910 0.0856 0.080 Uiso 1 1 calc R .
H15C H 0.5493 0.4405 0.0629 0.080 Uiso 1 1 calc R .
C16 C 0.6784(4) 0.5122(2) 0.1086(3) 0.0542(16) Uani 1 1 d . .
H16A H 0.6397 0.5273 0.0785 0.081 Uiso 1 1 calc R .
H16B H 0.7337 0.5288 0.1084 0.081 Uiso 1 1 calc R .
H16C H 0.6532 0.5140 0.1504 0.081 Uiso 1 1 calc R .
C17 C 0.8857(4) 0.34459(17) 0.0805(3) 0.0434(14) Uani 1 1 d . .
H17A H 0.9102 0.3307 0.0424 0.065 Uiso 1 1 calc R .
H17B H 0.8294 0.3303 0.0886 0.065 Uiso 1 1 calc R .
H17C H 0.9239 0.3383 0.1158 0.065 Uiso 1 1 calc R .
C18 C 0.9833(3) 0.4277(2) 0.0609(3) 0.0430(14) Uani 1 1 d . .
H18A H 1.0144 0.4233 0.1002 0.064 Uiso 1 1 calc R .
H18B H 0.9841 0.4615 0.0493 0.064 Uiso 1 1 calc R .
H18C H 1.0109 0.4089 0.0280 0.064 Uiso 1 1 calc R .
C19 C 0.5770(3) 0.4263(2) -0.0779(3) 0.0576(18) Uani 1 1 d . .
H19A H 0.5438 0.4388 -0.1131 0.086 Uiso 1 1 calc R .
H19B H 0.5430 0.4288 -0.0396 0.086 Uiso 1 1 calc R .
H19C H 0.5913 0.3928 -0.0857 0.086 Uiso 1 1 calc R .
C20 C 0.6366(4) 0.5209(2) -0.0642(3) 0.0594(18) Uani 1 1 d . .
H20A H 0.6041 0.5289 -0.1019 0.089 Uiso 1 1 calc R .
H20B H 0.6858 0.5425 -0.0603 0.089 Uiso 1 1 calc R .
H20C H 0.5995 0.5243 -0.0276 0.089 Uiso 1 1 calc R .
C21 C 0.8846(4) 0.3482(2) -0.0895(3) 0.0464(14) Uani 1 1 d . .
H21A H 0.9104 0.3421 -0.1304 0.070 Uiso 1 1 calc R .
H21B H 0.8356 0.3268 -0.0834 0.070 Uiso 1 1 calc R .
H21C H 0.9273 0.3425 -0.0568 0.070 Uiso 1 1 calc R .
C22 C 0.9407(3) 0.4449(2) -0.1085(3) 0.0456(15) Uani 1 1 d . .
H22A H 0.9849 0.4426 -0.0761 0.068 Uiso 1 1 calc R .
H22B H 0.9239 0.4783 -0.1138 0.068 Uiso 1 1 calc R .
H22C H 0.9634 0.4326 -0.1480 0.068 Uiso 1 1 calc R .
C23 C 0.7207(3) 0.4570(3) -0.1475(2) 0.0561(18) Uani 1 1 d . .
H23A H 0.6743 0.4555 -0.1790 0.067 Uiso 1 1 calc R .
H23B H 0.7552 0.4860 -0.1556 0.067 Uiso 1 1 calc R .
C24 C 0.7756(3) 0.4145(3) -0.1529(2) 0.0548(18) Uani 1 1 d . .
H24A H 0.8097 0.4164 -0.1918 0.066 Uiso 1 1 calc R .
H24B H 0.7393 0.3855 -0.1551 0.066 Uiso 1 1 calc R .
C25 C 0.8430(3) 0.4302(2) 0.1477(2) 0.0448(15) Uani 1 1 d . .
H25A H 0.8735 0.4119 0.1804 0.054 Uiso 1 1 calc R .
H25B H 0.8588 0.4642 0.1519 0.054 Uiso 1 1 calc R .
C26 C 0.7473(4) 0.4243(3) 0.1554(2) 0.0607(19) Uani 1 1 d . .
H26A H 0.7279 0.4404 0.1940 0.073 Uiso 1 1 calc R .
H26B H 0.7325 0.3900 0.1585 0.073 Uiso 1 1 calc R .
S1 S 0.07635(10) 0.37557(6) 0.2500 0.0249(4) Uani 1 2 d S .
C99 C 0.0938(5) 0.4396(3) 0.2500 0.048(2) Uani 1 2 d S .
O1 O 0.1602(3) 0.35608(18) 0.2500 0.0380(12) Uani 1 2 d S .
O2 O 0.0289(2) 0.36805(14) 0.19409(17) 0.0483(10) Uani 1 1 d . .
F1 F 0.1390(2) 0.45292(14) 0.1996(2) 0.0799(13) Uani 1 1 d . .
F2 F 0.0209(3) 0.46335(17) 0.2500 0.0814(19) Uani 1 2 d S .
S2B S 0.5273(4) 0.5169(3) 0.2500 0.043(2) Uani 0.303(4) 2 d SPD 2
C98B C 0.5348(14) 0.5879(6) 0.2500 0.059(8) Uiso 0.303(4) 2 d SPD 2
O3B O 0.473(2) 0.5019(16) 0.1977(13) 0.033(10) Uiso 0.303(4) 1 d PD 2
O4B O 0.6134(10) 0.4997(7) 0.2500 0.063(6) Uiso 0.303(4) 2 d SPD 2
F3B F 0.5786(8) 0.6003(5) 0.2023(6) 0.078(4) Uiso 0.303(4) 1 d PD 2
F4B F 0.4576(10) 0.6118(6) 0.2500 0.066(5) Uiso 0.303(4) 2 d SPD 2
S2 S 0.49033(14) 0.47359(9) 0.2500 0.0248(7) Uani 0.697(4) 2 d SPD 1
C98 C 0.4015(7) 0.4259(4) 0.2500 0.046(3) Uani 0.697(4) 2 d SPD 1
O3 O 0.4794(11) 0.5015(8) 0.1918(6) 0.044(5) Uani 0.697(4) 1 d PD 1
O4 O 0.5686(4) 0.4457(2) 0.2500 0.0320(17) Uani 0.697(4) 2 d SPD 1
F3 F 0.4074(3) 0.40004(18) 0.1999(2) 0.0581(15) Uani 0.697(4) 1 d PD 1
F4 F 0.3275(4) 0.4496(3) 0.2500 0.065(2) Uani 0.697(4) 2 d SPD 1

loop_
_atom_site_aniso_label
_atom_site_aniso_U_11
_atom_site_aniso_U_22
_atom_site_aniso_U_33
_atom_site_aniso_U_23
_atom_site_aniso_U_13
_atom_site_aniso_U_12
Fe1 0.0131(4) 0.0165(5) 0.0238(5) -0.0025(4) 0.000 0.000
Fe2 0.0128(3) 0.0147(4) 0.0180(3) -0.0002(2) -0.0009(2) -0.0013(2)
P1 0.0235(7) 0.0177(7) 0.0647(10) 0.0046(6) 0.0024(6) -0.0020(5)
P2 0.0565(10) 0.0542(10) 0.0271(7) -0.0105(7) 0.0167(6) -0.0151(8)
P3 0.0170(6) 0.0205(6) 0.0219(6) -0.0003(5) -0.0032(4) 0.0009(5)
P4 0.0254(6) 0.0317(7) 0.0209(6) -0.0024(5) 0.0013(5) 0.0103(5)
P5 0.0188(6) 0.0254(7) 0.0214(6) 0.0019(5) -0.0045(4) 0.0022(5)
P6 0.0212(6) 0.0395(8) 0.0210(6) -0.0028(5) 0.0020(5) 0.0061(5)
Cl1 0.0143(8) 0.0411(12) 0.0862(16) -0.0028(10) 0.000 0.000
Cl2 0.0273(6) 0.0196(6) 0.0433(7) 0.0056(5) -0.0050(5) -0.0076(5)
C1 0.019(3) 0.013(3) 0.027(3) -0.003(2) 0.000 0.000
C2 0.019(3) 0.016(3) 0.039(4) 0.002(3) 0.000 0.000
C3 0.019(3) 0.017(3) 0.048(4) 0.001(3) 0.000 0.000
C4 0.016(2) 0.020(3) 0.057(3) 0.000(2) -0.001(2) 0.005(2)
C5 0.018(2) 0.018(3) 0.055(3) 0.000(2) -0.002(2) -0.001(2)
C6 0.015(3) 0.028(4) 0.062(5) 0.003(3) 0.000 0.000
C7 0.017(2) 0.022(3) 0.051(3) -0.002(2) -0.004(2) 0.002(2)
C8 0.014(2) 0.018(2) 0.025(2) -0.0026(18) -0.0041(17) 0.0016(18)
C9 0.083(5) 0.047(4) 0.054(4) -0.012(3) 0.041(4) -0.015(3)
C10 0.105(6) 0.119(7) 0.029(4) -0.001(4) -0.012(4) 0.011(5)
C11 0.065(4) 0.027(3) 0.066(4) 0.002(3) 0.022(3) -0.012(3)
C12 0.052(4) 0.030(3) 0.090(5) 0.001(3) -0.010(3) 0.005(3)
C13 0.057(4) 0.029(3) 0.082(5) -0.032(3) -0.001(3) -0.005(3)
C14 0.093(5) 0.051(4) 0.046(4) -0.021(3) -0.026(4) 0.017(4)
C15 0.036(3) 0.077(5) 0.047(3) -0.008(3) 0.023(3) -0.011(3)
C16 0.078(4) 0.035(3) 0.049(4) -0.014(3) 0.015(3) 0.009(3)
C17 0.049(3) 0.021(3) 0.061(4) 0.007(2) -0.029(3) 0.003(2)
C18 0.023(3) 0.054(4) 0.052(3) 0.020(3) -0.012(2) -0.009(2)
C19 0.033(3) 0.082(5) 0.058(4) 0.029(3) -0.021(3) -0.020(3)
C20 0.080(5) 0.037(3) 0.061(4) -0.002(3) -0.040(3) 0.025(3)
C21 0.045(3) 0.048(4) 0.047(3) -0.016(3) 0.011(3) 0.009(3)
C22 0.033(3) 0.066(4) 0.038(3) 0.005(3) 0.016(2) 0.000(3)
C23 0.037(3) 0.105(6) 0.026(3) 0.013(3) -0.003(2) 0.022(3)
C24 0.041(3) 0.101(5) 0.022(3) -0.016(3) -0.003(2) 0.024(3)
C25 0.044(3) 0.065(4) 0.024(3) -0.009(3) -0.009(2) 0.031(3)
C26 0.059(4) 0.104(6) 0.019(3) 0.006(3) 0.002(3) 0.035(4)
S1 0.0253(8) 0.0280(9) 0.0215(8) 0.000 0.000 0.0061(7)
C99 0.048(5) 0.033(5) 0.065(6) 0.000 0.000 -0.006(4)
O1 0.036(3) 0.054(3) 0.024(2) 0.000 0.000 0.020(2)
O2 0.049(2) 0.052(3) 0.043(2) -0.0034(18) -0.0236(18) 0.005(2)
F1 0.074(3) 0.065(3) 0.101(3) 0.040(2) 0.013(2) -0.019(2)
F2 0.057(3) 0.029(3) 0.157(6) 0.000 0.000 0.019(2)
S2B 0.032(3) 0.061(5) 0.036(4) 0.000 0.000 0.021(3)
S2 0.0208(12) 0.0391(17) 0.0145(11) 0.000 0.000 0.0061(11)
C98 0.040(6) 0.068(9) 0.031(6) 0.000 0.000 0.012(6)
O3 0.038(6) 0.067(8) 0.026(5) 0.007(4) -0.002(4) 0.021(4)
O4 0.020(3) 0.049(5) 0.027(4) 0.000 0.000 0.011(3)
F3 0.058(3) 0.067(4) 0.049(3) -0.010(3) -0.002(2) -0.017(3)
F4 0.025(3) 0.093(6) 0.077(5) 0.000 0.000 -0.013(4)

loop_
_atom_type_symbol
_atom_type_description
_atom_type_scat_dispersion_real
_atom_type_scat_dispersion_imag
_atom_type_scat_source
C C 0.0033 0.0016 'International Tables Vol C Tables 4.2.6.8 and 6.1.1.4'
H H 0.0000 0.0000 'International Tables Vol C Tables 4.2.6.8 and 6.1.1.4'
O O 0.0106 0.0060 'International Tables Vol C Tables 4.2.6.8 and 6.1.1.4'
F F 0.0171 0.0103 'International Tables Vol C Tables 4.2.6.8 and 6.1.1.4'
P P 0.1023 0.0942 'International Tables Vol C Tables 4.2.6.8 and 6.1.1.4'
S S 0.1246 0.1234 'International Tables Vol C Tables 4.2.6.8 and 6.1.1.4'
Cl Cl 0.1484 0.1585 'International Tables Vol C Tables 4.2.6.8 and 6.1.1.4'
Fe Fe 0.3463 0.8444 'International Tables Vol C Tables 4.2.6.8 and 6.1.1.4'

loop_
_geom_angle_atom_site_label_1
_geom_angle_atom_site_label_2
_geom_angle_atom_site_label_3
_geom_angle
_geom_angle_site_symmetry_1
_geom_angle_site_symmetry_3
C1 Fe1 P1 89.27(4) . .
C1 Fe1 P1 89.27(4) . 4
P1 Fe1 P1 178.53(8) . 4
C1 Fe1 Cl1 180.0 . .
P1 Fe1 Cl1 90.73(4) . .
P1 Fe1 Cl1 90.73(4) 4 .
C1 Fe1 P2 87.12(4) . 4
P1 Fe1 P2 85.02(6) . 4
P1 Fe1 P2 94.90(6) 4 4
Cl1 Fe1 P2 92.88(4) . 4
C1 Fe1 P2 87.11(4) . .
P1 Fe1 P2 94.90(6) . .
P1 Fe1 P2 85.02(6) 4 .
Cl1 Fe1 P2 92.89(4) . .
P2 Fe1 P2 174.23(9) 4 .
C8 Fe2 Cl2 178.39(13) . .
C8 Fe2 P3 90.29(13) . .
Cl2 Fe2 P3 90.74(4) . .
C8 Fe2 P5 88.27(13) . .
Cl2 Fe2 P5 90.71(5) . .
P3 Fe2 P5 178.53(5) . .
C8 Fe2 P6 86.93(13) . .
Cl2 Fe2 P6 94.22(5) . .
P3 Fe2 P6 95.09(5) . .
P5 Fe2 P6 84.58(4) . .
C8 Fe2 P4 85.91(13) . .
Cl2 Fe2 P4 92.96(5) . .
P3 Fe2 P4 84.29(4) . .
P5 Fe2 P4 95.86(5) . .
P6 Fe2 P4 172.80(6) . .
C12 P1 C11 103.9(3) . .
C12 P1 C13 101.9(3) . .
C11 P1 C13 104.8(3) . .
C12 P1 Fe1 120.1(2) . .
C11 P1 Fe1 119.59(19) . .
C13 P1 Fe1 104.1(2) . .
C14 P2 C9 105.6(3) 4 .
C14 P2 C10 102.5(4) 4 .
C9 P2 C10 102.1(4) . .
C14 P2 Fe1 108.6(2) 4 .
C9 P2 Fe1 117.1(3) . .
C10 P2 Fe1 119.2(3) . .
C18 P3 C17 102.4(3) . .
C18 P3 C25 104.4(3) . .
C17 P3 C25 104.6(3) . .
C18 P3 Fe2 117.82(17) . .
C17 P3 Fe2 118.41(17) . .
C25 P3 Fe2 107.76(16) . .
C16 P4 C15 103.4(3) . .
C16 P4 C26 104.5(3) . .
C15 P4 C26 101.5(3) . .
C16 P4 Fe2 117.5(2) . .
C15 P4 Fe2 119.20(19) . .
C26 P4 Fe2 108.75(18) . .
C19 P5 C20 103.4(3) . .
C19 P5 C23 102.5(3) . .
C20 P5 C23 103.6(3) . .
C19 P5 Fe2 118.74(19) . .
C20 P5 Fe2 118.18(19) . .
C23 P5 Fe2 108.44(17) . .
C22 P6 C21 104.5(3) . .
C22 P6 C24 104.0(3) . .
C21 P6 C24 102.5(3) . .
C22 P6 Fe2 117.09(19) . .
C21 P6 Fe2 118.99(18) . .
C24 P6 Fe2 107.87(17) . .
C2 C1 Fe1 180.0 . .
C1 C2 C3 180.0 . .
C4 C3 C4 118.8(6) . 4
C4 C3 C2 120.6(3) . .
C4 C3 C2 120.6(3) 4 .
C3 C4 C5 121.4(5) . .
C6 C5 C4 118.5(5) . .
C6 C5 C7 121.0(4) . .
C4 C5 C7 120.5(4) . .
C5 C6 C5 121.4(6) . 4
C8 C7 C5 178.3(5) . .
C7 C8 Fe2 177.5(4) . .
C14 C13 P1 108.7(4) . .
C13 C14 P2 106.6(4) . 4
C24 C23 P5 110.1(4) . .
C23 C24 P6 110.3(4) . .
C26 C25 P3 108.7(4) . .
C25 C26 P4 108.4(4) . .
O1 S1 O2 114.96(19) . .
O1 S1 O2 114.96(19) . 6_556
O2 S1 O2 114.7(3) . 6_556
O1 S1 C99 104.1(4) . .
O2 S1 C99 103.0(2) . .
O2 S1 C99 102.9(2) 6_556 .
F2 C99 F1 108.2(5) . .
F2 C99 F1 108.2(5) . 6_556
F1 C99 F1 107.1(7) . 6_556
F2 C99 S1 111.7(6) . .
F1 C99 S1 110.7(4) . .
F1 C99 S1 110.7(4) 6_556 .
O4B S2B O3B 116.4(16) . .
O4B S2B O3B 116.4(16) . 6_556
O3B S2B O3B 100(4) . 6_556
O4B S2B C98B 106.5(11) . .
O3B S2B C98B 108.6(17) . .
O3B S2B C98B 108.6(17) 6_556 .
F3B C98B F3B 106(2) . 6_556
F3B C98B F4B 109.6(12) . .
F3B C98B F4B 109.6(12) 6_556 .
F3B C98B S2B 107.6(11) . .
F3B C98B S2B 107.6(11) 6_556 .
F4B C98B S2B 115.8(15) . .
O4 S2 O3 112.4(7) . .
O4 S2 O3 112.4(7) . 6_556
O3 S2 O3 114.6(15) . 6_556
O4 S2 C98 103.3(5) . .
O3 S2 C98 106.5(8) . .
O3 S2 C98 106.5(8) 6_556 .
F3 C98 F3 111.5(10) . 6_556
F3 C98 F4 109.8(6) . .
F3 C98 F4 109.8(6) 6_556 .
F3 C98 S2 109.7(6) . .
F3 C98 S2 109.7(6) 6_556 .
F4 C98 S2 106.1(8) . .

loop_
_geom_bond_atom_site_label_1
_geom_bond_atom_site_label_2
_geom_bond_distance
_geom_bond_site_symmetry_2
Fe1 C1 1.892(6) .
Fe1 P1 2.2700(13) .
Fe1 P1 2.2701(13) 4
Fe1 Cl1 2.2707(19) .
Fe1 P2 2.2799(14) 4
Fe1 P2 2.2799(14) .
Fe2 C8 1.866(5) .
Fe2 Cl2 2.2688(13) .
Fe2 P3 2.2788(12) .
Fe2 P5 2.2799(12) .
Fe2 P6 2.2837(13) .
Fe2 P4 2.2858(13) .
P1 C12 1.781(6) .
P1 C11 1.810(5) .
P1 C13 1.913(6) .
P2 C14 1.802(6) 4
P2 C9 1.807(6) .
P2 C10 1.819(8) .
P3 C18 1.806(5) .
P3 C17 1.808(5) .
P3 C25 1.829(5) .
P4 C16 1.799(5) .
P4 C15 1.818(5) .
P4 C26 1.830(5) .
P5 C19 1.799(5) .
P5 C20 1.803(5) .
P5 C23 1.823(5) .
P6 C22 1.808(5) .
P6 C21 1.833(6) .
P6 C24 1.838(5) .
C1 C2 1.207(9) .
C2 C3 1.434(9) .
C3 C4 1.387(6) .
C3 C4 1.387(6) 4
C4 C5 1.401(6) .
C5 C6 1.391(6) .
C5 C7 1.428(7) .
C6 C5 1.391(6) 4
C7 C8 1.219(7) .
C13 C14 1.451(9) .
C14 P2 1.802(6) 4
C23 C24 1.472(8) .
C25 C26 1.510(8) .
S1 O1 1.417(5) .
S1 O2 1.423(3) .
S1 O2 1.423(3) 6_556
S1 C99 1.817(8) .
C99 F2 1.317(9) .
C99 F1 1.343(6) .
C99 F1 1.343(6) 6_556
S2B O4B 1.426(14) .
S2B O3B 1.462(19) .
S2B O3B 1.462(19) 6_556
S2B C98B 1.996(18) .
C98B F3B 1.277(15) .
C98B F3B 1.277(15) 6_556
C98B F4B 1.377(19) .
S2 O4 1.450(6) .
S2 O3 1.481(16) .
S2 O3 1.481(16) 6_556
S2 C98 1.925(12) .
C98 F3 1.300(8) .
C98 F3 1.300(8) 6_556
C98 F4 1.332(12) .
